data_2103913
loop_
_publ_author_name
'Pinheiro, Carlos Bas\'ilio'
'Gardon, Manuel'
'Chapuis, Gervais'

_publ_section_title
;
 Structural changes of hexamethylenetetramine and undecanedioic acid
 co-crystal (HMT-C11) as a function of the temperature
;
_journal_issue 3
_journal_name_full 'Acta Crystallographica Section B'
_journal_page_first 416
_journal_page_last 427
_journal_paper_doi 10.1107/S0108768103007754
_journal_volume 59
_journal_year 2003
_chemical_formula_sum 'C17 H32 N4 O4'
_chemical_formula_weight 356.5
_chemical_name_systematic ' ?'
_space_group_IT_number 14
_symmetry_cell_setting monoclinic
_symmetry_space_group_name_Hall '-P 2ybc'
_symmetry_space_group_name_H-M 'P 1 21/c 1'
_cell_angle_alpha 90
_cell_angle_beta 103.362(6)
_cell_angle_gamma 90
_cell_formula_units_Z 8
_cell_length_a 5.9167(3)
_cell_length_b 28.329(2)
_cell_length_c 23.6603(12)
_cell_measurement_reflns_used 33682
_cell_measurement_temperature 273
_cell_measurement_theta_max 24.71
_cell_measurement_theta_min 1.91
_cell_volume 3858.4(4)
_computing_cell_refinement 'kM4 - Oxford Diffraction'
_computing_data_collection 'kM4 - Oxford Diffraction'
_computing_data_reduction Xprep
_computing_molecular_graphics Xp
_computing_publication_material '(Jana2000; Petricek and Dusek, 2000)'
_computing_structure_refinement '(Jana2000; Petricek and Dusek, 2000)'
_computing_structure_solution Shelxs97
_diffrn_ambient_temperature 273
_diffrn_measurement_device_type Stoe-IPDS
_diffrn_measurement_method Oscillation
_diffrn_radiation_monochromator Graphite
_diffrn_radiation_source 'Sealed tube'
_diffrn_radiation_type 'Mo K\a'
_diffrn_radiation_wavelength 0.71069
_diffrn_reflns_av_R_equivalents 0.0623
_diffrn_reflns_av_sigmaI/netI 0.0387
_diffrn_reflns_limit_h_max 6
_diffrn_reflns_limit_h_min -6
_diffrn_reflns_limit_k_max 33
_diffrn_reflns_limit_k_min -33
_diffrn_reflns_limit_l_max 27
_diffrn_reflns_limit_l_min -27
_diffrn_reflns_number 33682
_diffrn_reflns_theta_max 24.71
_diffrn_reflns_theta_min 1.91
_diffrn_standards_number 0
_exptl_absorpt_coefficient_mu 0.088
_exptl_absorpt_correction_T_max 1.000
_exptl_absorpt_correction_T_min 1.000
_exptl_absorpt_correction_type none
_exptl_crystal_colour transparent
_exptl_crystal_density_diffrn 1.22688(13)
_exptl_crystal_description Platelets
_exptl_crystal_F_000 1552
_exptl_crystal_size_max 0.30
_exptl_crystal_size_mid 0.23
_exptl_crystal_size_min 0.20
_refine_diff_density_max 0.24
_refine_diff_density_min -0.25
_refine_ls_extinction_method none
_refine_ls_goodness_of_fit_ref 1.03
_refine_ls_hydrogen_treatment mixed
_refine_ls_number_parameters 439
_refine_ls_number_reflns 7042
_refine_ls_R_factor_all 0.0721
_refine_ls_R_factor_gt 0.0402
_refine_ls_shift/su_max 0.0018
_refine_ls_shift/su_mean 0.0001
_refine_ls_structure_factor_coef Fsqd
_refine_ls_weighting_details w=1/(\s^2^(I)+0.0016I^2^)
_refine_ls_weighting_scheme sigma
_refine_ls_wR_factor_gt 0.0815
_refine_ls_wR_factor_ref 0.0888
_reflns_number_gt 4516
_reflns_number_total 7042
_reflns_threshold_expression I>2\s(I)
_cod_data_source_file na0146.cif
_cod_data_source_block 273K
_cod_depositor_comments
;
The following automatic conversions were performed:
'_exptl_absorpt_correction_type' value 'None' changed to 'none' according
to '/home/saulius/struct/CIF-dictionaries/cif_core.dic' dictionary named
'cif_core.dic' version 2.4.1 from
2010-06-29.

'_refine_ls_hydrogen_treatment' value 'Mixed' changed to
'mixed' according to '/home/saulius/struct/CIF-dictionaries/cif_core.dic'
dictionary named 'cif_core.dic' version 2.4.1 from 2010-06-29.

Automatic conversion script
Id: cif_fix_enum 1527 2010-12-29 10:47:43Z saulius 

The following automatic conversions were performed:

'_exptl_absorpt_correction_type' value 'None' changed to 'none'
according to /home/saulius/struct/CIF-dictionaries/cif_core.dic
dictionary named 'cif_core.dic' version 2.4.1 from
2010-06-29.

'_refine_ls_hydrogen_treatment' value 'Mixed' changed to
'mixed' according to
/home/saulius/struct/CIF-dictionaries/cif_core.dic dictionary named
'cif_core.dic' version 2.4.1 from 2010-06-29.

Automatic conversion script
Id: cif_fix_values 1715 2011-07-08 13:25:40Z adriana 
;
_cod_original_cell_volume 3858.5(4)
_cod_original_sg_symbol_H-M P21/c
_cod_database_code 2103913
_cod_database_fobs_code 2103913

loop_
_symmetry_equiv_pos_site_id
_symmetry_equiv_pos_as_xyz
1 x,y,z
2 -x,1/2+y,1/2-z
3 -x,-y,-z
4 x,1/2-y,1/2+z

loop_
_atom_site_label
_atom_site_fract_x
_atom_site_fract_y
_atom_site_fract_z
_atom_site_U_iso_or_equiv
_atom_site_adp_type
_atom_site_calc_flag
_atom_site_occupancy
_atom_site_type_symbol
O1a 1.9758(5) 0.35523(9) 1.07100(11) 0.0628(5) Uani d 1 O
Ho1a 2.006(4) 0.3268(8) 1.0993(9) 0.088513(3) Uiso d 1 H
O2a 1.6228(5) 0.32897(10) 1.05243(12) 0.0861(6) Uani d 1 O
O3a 0.2653(5) 0.63477(10) 0.65771(12) 0.0751(6) Uani d 1 O
Ho3a 0.148(4) 0.6599(9) 0.6475(10) 0.108466(4) Uiso d 1 H
O4a 0.2691(6) 0.65298(13) 0.74417(12) 0.1234(9) Uani d 1 O
C1a 1.7592(4) 0.35702(6) 1.04376(7) 0.0434(7) Uani d 1 C
C2a 1.7024(3) 0.39606(5) 1.00027(6) 0.0499(6) Uani d 1 C
H2aa 1.7263 0.3836 0.9636 0.072319(4) Uiso d 1 H
H2ab 1.8101 0.4219 1.012 0.072319(4) Uiso d 1 H
C3a 1.4566(3) 0.41404(5) 0.98873(6) 0.0505(6) Uani d 1 C
H3ab 1.4309 0.4288 1.0246 0.073553(4) Uiso d 1 H
H3aa 1.3516 0.388 0.9786 0.073553(4) Uiso d 1 H
C4a 1.4036(3) 0.44943(5) 0.93954(6) 0.0515(6) Uani d 1 C
H4ab 1.5191 0.4747 0.9479 0.075014(4) Uiso d 1 H
H4aa 1.4211 0.4337 0.9044 0.075014(4) Uiso d 1 H
C5a 1.1643(3) 0.47103(5) 0.92774(6) 0.0500(6) Uani d 1 C
H5ab 1.1476 0.4881 0.9624 0.072684(4) Uiso d 1 H
H5aa 1.0479 0.4455 0.9208 0.072684(4) Uiso d 1 H
C6a 1.1162(3) 0.50418(6) 0.87599(6) 0.0529(6) Uani d 1 C
H6ab 1.2359 0.5285 0.8827 0.076691(4) Uiso d 1 H
H6aa 1.1298 0.4861 0.8416 0.076691(4) Uiso d 1 H
C7a 0.8801(3) 0.52746(6) 0.86236(6) 0.0509(6) Uani d 1 C
H7ab 0.8671 0.5491 0.8934 0.073813(4) Uiso d 1 H
H7aa 0.762 0.5033 0.8606 0.073813(4) Uiso d 1 H
C8a 0.8314(3) 0.55419(6) 0.80521(6) 0.0537(6) Uani d 1 C
H8ab 0.954 0.5773 0.8068 0.078123(5) Uiso d 1 H
H8aa 0.8366 0.5323 0.7732 0.078123(5) Uiso d 1 H
C9a 0.6014(3) 0.58009(6) 0.79002(6) 0.0506(6) Uani d 1 C
H9ab 0.4757 0.5587 0.7936 0.073792(4) Uiso d 1 H
H9aa 0.6048 0.6059 0.8171 0.073792(4) Uiso d 1 H
Caa 0.5512(3) 0.59902(5) 0.72863(6) 0.0487(6) Uani d 1 C
Haab 0.6864 0.6166 0.7234 0.070899(4) Uiso d 1 H
Haaa 0.5272 0.5727 0.701 0.070899(4) Uiso d 1 H
Cba 0.3470(3) 0.63140(6) 0.71219(8) 0.0469(7) Uani d 1 C
O1b 1.9769(5) 0.36508(9) 0.83139(11) 0.0657(6) Uani d 1 O
Ho1b 2.010(4) 0.3384(8) 0.8641(9) 0.098203(4) Uiso d 1 H
O2b 1.6226(5) 0.35855(11) 0.83976(12) 0.0926(7) Uani d 1 O
O3b 0.2679(5) 0.62508(9) 0.38978(11) 0.0632(5) Uani d 1 O
Ho3b 0.134(4) 0.6476(8) 0.3778(9) 0.095453(4) Uiso d 1 H
O4b 0.1826(6) 0.62623(11) 0.47376(11) 0.0941(7) Uani d 1 O
C1b 1.7570(4) 0.37585(5) 0.81655(6) 0.0413(6) Uani d 1 C
C2b 1.6980(3) 0.40987(5) 0.76704(6) 0.0474(6) Uani d 1 C
H2ba 1.7156 0.3927 0.732 0.070715(4) Uiso d 1 H
H2bb 1.8138 0.4351 0.7745 0.070715(4) Uiso d 1 H
C3b 1.4571(3) 0.43075(5) 0.75559(6) 0.0461(6) Uani d 1 C
H3bb 1.4481 0.453 0.787 0.068778(4) Uiso d 1 H
H3ba 1.3456 0.406 0.7554 0.068778(4) Uiso d 1 H
C4b 1.3940(3) 0.45679(5) 0.69811(6) 0.0495(6) Uani d 1 C
H4bb 1.5118 0.4806 0.6981 0.073872(5) Uiso d 1 H
H4ba 1.4015 0.4345 0.6667 0.073872(5) Uiso d 1 H
C5b 1.1575(3) 0.48002(6) 0.68401(6) 0.0515(6) Uani d 1 C
H5bb 1.1533 0.5049 0.7126 0.076408(4) Uiso d 1 H
H5ba 1.0392 0.4565 0.6871 0.076408(4) Uiso d 1 H
C6b 1.0949(3) 0.50185(6) 0.62393(6) 0.0520(6) Uani d 1 C
H6bb 1.2171 0.5238 0.6202 0.077165(4) Uiso d 1 H
H6ba 1.0918 0.4767 0.5954 0.077165(4) Uiso d 1 H
C7b 0.8649(3) 0.52747(6) 0.60853(6) 0.0511(6) Uani d 1 C
H7bb 0.8701 0.5544 0.6356 0.075022(4) Uiso d 1 H
H7ba 0.7423 0.5065 0.6143 0.075022(4) Uiso d 1 H
C8b 0.8037(3) 0.54536(6) 0.54652(6) 0.0498(6) Uani d 1 C
H8bb 0.9243 0.5681 0.5418 0.073393(4) Uiso d 1 H
H8ba 0.8089 0.5189 0.5205 0.073393(4) Uiso d 1 H
C9b 0.5701(3) 0.56915(5) 0.52764(6) 0.0473(6) Uani d 1 C
H9bb 0.4482 0.5465 0.5328 0.069516(4) Uiso d 1 H
H9ba 0.5644 0.5961 0.5521 0.069516(4) Uiso d 1 H
Cab 0.5198(3) 0.58513(5) 0.46504(6) 0.0480(6) Uani d 1 C
Habb 0.6463 0.6034 0.4594 0.071368(4) Uiso d 1 H
Haba 0.5097 0.5574 0.44 0.071368(4) Uiso d 1 H
Cbb 0.3048(3) 0.61364(5) 0.44434(8) 0.0424(6) Uani d 1 C
N1a -0.09584(16) 0.78724(3) 0.60207(4) 0.0387(3) Uani d 1 N
N2a -0.1761(3) 0.73493(5) 0.51795(6) 0.0413(3) Uani d 1 N
N3a -0.0415(3) 0.70226(5) 0.61512(6) 0.0402(3) Uani d 1 N
N4a -0.4309(3) 0.73479(5) 0.58574(6) 0.0428(3) Uani d 1 N
Cca 0.0448(3) 0.74947(6) 0.63595(6) 0.0406(4) Uani d 1 C
Hcba 0.20472(16) 0.75269(3) 0.63230(4) 0.0534(7) Uani d 1 H
Hcaa 0.04063(16) 0.75249(3) 0.67694(4) 0.0520(6) Uani d 1 H
Cda -0.3373(3) 0.78114(6) 0.60669(6) 0.0420(4) Uani d 1 C
Hdaa -0.34337(16) 0.78489(3) 0.64743(4) 0.0527(6) Uani d 1 H
Hdba -0.43338(16) 0.80583(3) 0.58262(4) 0.0557(6) Uani d 1 H
Cea -0.0876(3) 0.78110(6) 0.54070(6) 0.0440(4) Uani d 1 C
Heaa -0.18586(16) 0.80591(3) 0.51717(4) 0.0587(6) Uani d 1 H
Heba 0.07135(16) 0.78422(3) 0.53756(4) 0.0569(6) Uani d 1 H
Cfa -0.0357(3) 0.69858(6) 0.55317(7) 0.0429(4) Uani d 1 C
Hfaa 0.12614(16) 0.70179(3) 0.54952(4) 0.0548(6) Uani d 1 H
Hfba -0.09807(16) 0.66721(3) 0.53818(4) 0.0566(7) Uani d 1 H
Cga -0.2843(3) 0.69868(6) 0.61980(7) 0.0456(4) Uani d 1 C
Hgaa -0.34912(16) 0.66728(3) 0.60430(4) 0.0618(7) Uani d 1 H
Hgba -0.29035(16) 0.70174(3) 0.66134(4) 0.0583(6) Uani d 1 H
Cha -0.4154(3) 0.73008(6) 0.52487(7) 0.0462(4) Uani d 1 C
Hhba -0.47717(16) 0.69815(3) 0.50893(4) 0.0614(6) Uani d 1 H
Hhaa -0.51225(16) 0.75536(3) 0.50061(4) 0.0605(6) Uani d 1 H
N1b -0.10105(16) 0.77778(3) 0.36304(4) 0.0388(4) Uani d 1 N
N2b -0.1806(3) 0.74242(5) 0.26649(6) 0.0447(3) Uani d 1 N
N3b -0.0494(3) 0.69312(5) 0.35211(6) 0.0395(3) Uani d 1 N
N4b -0.4377(3) 0.72666(5) 0.33152(6) 0.0426(3) Uani d 1 N
Ccb 0.0378(3) 0.73584(6) 0.38580(6) 0.0389(4) Uani d 1 C
Hcbb 0.19816(16) 0.74124(3) 0.38362(4) 0.0493(7) Uani d 1 H
Hcab 0.03255(16) 0.73079(3) 0.42642(4) 0.0509(6) Uani d 1 H
Cdb -0.3432(3) 0.76859(6) 0.36510(6) 0.0424(4) Uani d 1 C
Hdab -0.35033(16) 0.76428(3) 0.40569(4) 0.0542(6) Uani d 1 H
Hdbb -0.43807(16) 0.79634(3) 0.34835(4) 0.0557(6) Uani d 1 H
Ceb -0.0913(3) 0.78378(6) 0.30175(6) 0.0464(4) Uani d 1 C
Heab -0.18831(16) 0.81152(3) 0.28555(4) 0.0626(6) Uani d 1 H
Hebb 0.06813(16) 0.78898(3) 0.30005(4) 0.0592(6) Uani d 1 H
Cfb -0.0420(3) 0.70161(6) 0.29094(7) 0.0441(4) Uani d 1 C
Hfab 0.12035(16) 0.70702(3) 0.28878(4) 0.0553(6) Uani d 1 H
Hfbb -0.10486(16) 0.67339(3) 0.26743(4) 0.0592(7) Uani d 1 H
Cgb -0.2928(3) 0.68636(6) 0.35493(7) 0.0462(4) Uani d 1 C
Hgab -0.35818(16) 0.65819(3) 0.33091(4) 0.0626(7) Uani d 1 H
Hgbb -0.29995(16) 0.68122(3) 0.39611(4) 0.0603(6) Uani d 1 H
Chb -0.4206(3) 0.73404(6) 0.27114(7) 0.0473(4) Uani d 1 C
Hhbb -0.48287(16) 0.70546(3) 0.24655(4) 0.0627(6) Uani d 1 H
Hhab -0.51617(16) 0.76238(3) 0.25437(4) 0.0615(6) Uani d 1 H

loop_
_atom_site_aniso_label
_atom_site_aniso_U_11
_atom_site_aniso_U_22
_atom_site_aniso_U_33
_atom_site_aniso_U_12
_atom_site_aniso_U_13
_atom_site_aniso_U_23
_atom_site_aniso_type_symbol
O1a 0.0492(9) 0.0487(7) 0.0808(8) -0.0002(6) -0.0044(6) 0.0246(6) O
O2a 0.0532(10) 0.0719(9) 0.1209(12) -0.0119(8) -0.0053(7) 0.0504(9) O
O3a 0.0872(11) 0.0768(9) 0.0552(8) 0.0441(8) 0.0039(7) 0.0102(6) O
O4a 0.1450(18) 0.1580(17) 0.0629(9) 0.1099(15) 0.0152(9) -0.0027(10) O
C1a 0.0452(14) 0.0360(9) 0.0454(9) 0.0003(8) 0.0034(8) 0.0038(7) C
C2a 0.0512(12) 0.0418(9) 0.0532(9) 0.0035(7) 0.0046(7) 0.0131(7) C
C3a 0.0514(12) 0.0409(9) 0.0563(9) 0.0060(7) 0.0062(7) 0.0113(7) C
C4a 0.0518(12) 0.0474(9) 0.0524(9) 0.0093(8) 0.0060(7) 0.0113(7) C
C5a 0.0515(12) 0.0432(9) 0.0521(9) 0.0069(8) 0.0054(7) 0.0079(7) C
C6a 0.0520(12) 0.0520(10) 0.0510(9) 0.0102(8) 0.0043(7) 0.0116(8) C
C7a 0.0509(12) 0.0473(9) 0.0509(9) 0.0083(8) 0.0043(7) 0.0070(7) C
C8a 0.0503(12) 0.0538(10) 0.0538(9) 0.0125(8) 0.0055(7) 0.0117(8) C
C9a 0.0503(12) 0.0474(9) 0.0514(9) 0.0116(8) 0.0064(7) 0.0061(7) C
Caa 0.0494(11) 0.0419(9) 0.0520(9) 0.0143(7) 0.0056(7) 0.0034(7) C
Cba 0.0510(12) 0.0418(10) 0.0454(11) 0.0100(8) 0.0057(8) 0.0016(8) C
O1b 0.0535(11) 0.0625(8) 0.0823(8) 0.0136(6) 0.0181(6) 0.0311(7) O
O2b 0.0592(11) 0.1091(12) 0.1165(11) 0.0116(8) 0.0346(8) 0.0705(10) O
O3b 0.0645(9) 0.0737(9) 0.0546(7) 0.0310(7) 0.0205(6) 0.0171(6) O
O4b 0.0983(13) 0.1290(13) 0.0636(8) 0.0632(10) 0.0366(8) 0.0176(8) O
C1b 0.0472(13) 0.0340(9) 0.0434(9) 0.0008(9) 0.0118(8) 0.0012(7) C
C2b 0.0513(12) 0.0417(9) 0.0499(9) 0.0034(7) 0.0133(7) 0.0087(7) C
C3b 0.0498(12) 0.0442(9) 0.0450(8) 0.0026(7) 0.0124(7) 0.0055(7) C
C4b 0.0536(12) 0.0476(9) 0.0481(9) 0.0087(8) 0.0135(7) 0.0082(7) C
C5b 0.0526(12) 0.0547(10) 0.0471(9) 0.0051(8) 0.0115(7) 0.0097(7) C
C6b 0.0516(12) 0.0559(10) 0.0484(9) 0.0065(8) 0.0114(7) 0.0092(8) C
C7b 0.0496(12) 0.0548(10) 0.0472(9) 0.0026(8) 0.0076(7) 0.0061(7) C
C8b 0.0484(12) 0.0507(10) 0.0492(9) 0.0053(8) 0.0090(7) 0.0059(7) C
C9b 0.0510(12) 0.0416(9) 0.0478(9) 0.0021(7) 0.0087(7) -0.0014(7) C
Cab 0.0477(11) 0.0478(9) 0.0487(9) 0.0093(8) 0.0115(7) 0.0033(7) C
Cbb 0.0467(12) 0.0392(9) 0.0427(10) 0.0018(7) 0.0131(8) -0.0036(7) C
N1a 0.0367(7) 0.0379(4) 0.0414(6) -0.0040(4) 0.0088(4) -0.0049(3) N
N2a 0.0423(7) 0.0521(6) 0.0297(3) 0.0036(4) 0.0086(3) -0.0028(3) N
N3a 0.0403(6) 0.0419(5) 0.0374(5) 0.0069(4) 0.0068(3) 0.0031(4) N
N4a 0.0276(4) 0.0540(7) 0.0480(6) -0.0041(3) 0.0111(3) -0.0063(4) N
Cca 0.0310(5) 0.0527(9) 0.0352(5) -0.0004(4) 0.0014(3) -0.0045(4) C
Hcba 0.0282(4) 0.0738(16) 0.0537(10) -0.0025(5) -0.0001(5) -0.0077(8) H
Hcaa 0.0482(10) 0.0694(15) 0.0330(4) 0.0009(8) -0.0015(5) -0.0073(5) H
Cda 0.0356(7) 0.0465(5) 0.0450(7) 0.0064(4) 0.0120(5) -0.0074(4) C
Hdaa 0.0499(12) 0.0624(8) 0.0505(8) 0.0067(7) 0.0214(8) -0.0148(6) H
Hdba 0.0482(10) 0.0541(7) 0.0638(12) 0.0194(7) 0.0110(8) -0.0051(6) H
Cea 0.0463(7) 0.0466(5) 0.0415(6) -0.0022(4) 0.0154(4) 0.0065(4) C
Heaa 0.0729(14) 0.0523(6) 0.0521(9) 0.0047(6) 0.0168(7) 0.0173(6) H
Heba 0.0540(9) 0.0650(9) 0.0590(10) -0.0115(7) 0.0280(8) 0.0072(7) H
Cfa 0.0420(7) 0.0465(5) 0.0414(7) 0.0088(4) 0.0121(5) -0.0065(4) C
Hfaa 0.0441(7) 0.0689(10) 0.0556(12) 0.0160(7) 0.0200(7) -0.0074(7) H
Hfba 0.0663(14) 0.0469(5) 0.0571(11) 0.0092(6) 0.0149(9) -0.0152(5) H
Cga 0.0481(8) 0.0453(5) 0.0467(6) -0.0079(4) 0.0178(5) 0.0028(4) C
Hgaa 0.0696(13) 0.0472(5) 0.0725(12) -0.0187(6) 0.0245(9) 0.0011(5) H
Hgba 0.0682(13) 0.0644(10) 0.0496(6) -0.0081(7) 0.0284(7) 0.0095(6) H
Cha 0.0342(5) 0.0586(9) 0.0405(5) -0.0003(4) -0.0020(3) -0.0088(4) C
Hhba 0.0477(8) 0.0717(13) 0.0569(8) -0.0116(8) -0.0039(6) -0.0220(7) H
Hhaa 0.0437(7) 0.0802(16) 0.0476(7) 0.0117(7) -0.0104(5) -0.0039(7) H
N1b 0.0338(7) 0.0409(4) 0.0403(6) -0.0047(4) 0.0053(4) -0.0062(4) N
N2b 0.0432(7) 0.0623(6) 0.0293(3) -0.0016(4) 0.0094(3) 0.0016(3) N
N3b 0.0356(6) 0.0408(6) 0.0418(5) 0.0014(4) 0.0087(3) 0.0014(4) N
N4b 0.0259(4) 0.0567(7) 0.0457(6) -0.0068(3) 0.0094(3) -0.0054(4) N
Ccb 0.0291(5) 0.0514(9) 0.0336(5) -0.0010(4) 0.0020(4) -0.0020(4) C
Hcbb 0.0268(4) 0.0666(16) 0.0503(10) -0.0030(5) 0.0003(5) -0.0060(9) H
Hcab 0.0451(10) 0.0721(15) 0.0313(4) 0.0041(8) -0.0001(5) 0.0004(6) H
Cdb 0.0327(7) 0.0537(5) 0.0414(7) 0.0034(4) 0.0100(5) -0.0081(4) C
Hdab 0.0453(12) 0.0777(9) 0.0439(8) 0.0046(7) 0.0191(8) -0.0125(6) H
Hdbb 0.0432(10) 0.0601(7) 0.0620(12) 0.0146(7) 0.0083(8) -0.0104(7) H
Ceb 0.0457(7) 0.0474(5) 0.0470(6) -0.0072(4) 0.0126(4) 0.0095(4) C
Heab 0.0699(14) 0.0510(7) 0.0656(9) -0.0008(6) 0.0126(7) 0.0205(6) H
Hebb 0.0531(9) 0.0629(9) 0.0662(10) -0.0178(7) 0.0233(8) 0.0121(7) H
Cfb 0.0386(7) 0.0558(5) 0.0403(7) 0.0009(4) 0.0138(5) -0.0099(4) C
Hfab 0.0414(7) 0.0772(10) 0.0532(12) 0.0039(7) 0.0232(7) -0.0100(8) H
Hfbb 0.0572(14) 0.0656(6) 0.0556(11) 0.0022(6) 0.0149(9) -0.0251(6) H
Cgb 0.0421(8) 0.0458(5) 0.0532(6) -0.0113(4) 0.0160(5) 0.0031(4) C
Hgab 0.0578(13) 0.0477(6) 0.0833(12) -0.0209(6) 0.0188(9) -0.0049(6) H
Hgbb 0.0611(13) 0.0647(10) 0.0613(7) -0.0118(8) 0.0269(7) 0.0170(6) H
Chb 0.0344(5) 0.0654(9) 0.0371(5) -0.0012(4) -0.0023(3) -0.0068(4) C
Hhbb 0.0448(8) 0.0849(13) 0.0500(8) -0.0081(8) -0.0064(6) -0.0225(8) H
Hhab 0.0451(7) 0.0836(15) 0.0461(7) 0.0110(7) -0.0092(5) 0.0013(7) H

loop_
_atom_type_symbol
_atom_type_scat_dispersion_real
_atom_type_scat_dispersion_imag
_atom_type_scat_source
C 0.003 0.002 'International Tables Vol C Tables  4.2.6.8 and 6.1.1.4'
H 0.000 0.000 'International Tables Vol C Tables  4.2.6.8 and 6.1.1.4'
N 0.006 0.003 'International Tables Vol C Tables  4.2.6.8 and 6.1.1.4'
O 0.011 0.006 'International Tables Vol C Tables  4.2.6.8 and 6.1.1.4'
